data_7105981
loop_
_publ_author_name
'Peter Roesky'
'Asamanjoy Bhunia'
'Yanhua Lan'
'Annie Powell'
'Sven Kureti'

_publ_section_title
;
 Salen-based metal&#x0096;organic frameworks of nickel and the lanthanides
;
_journal_name_full Chem.Commun.
_journal_page_first 2035
_journal_paper_doi 10.1039/c0cc04881j
_journal_volume 47
_journal_year 2011
_chemical_formula_moiety 'C20 H18 Dy Ni N3 O10 S, C2 H10 O3 S'
_chemical_formula_sum 'C22 H28 Dy N3 Ni O13 S2'
_chemical_formula_weight 827.80
_chemical_name_systematic
;
?
;
_space_group_IT_number 14
_symmetry_cell_setting monoclinic
_symmetry_space_group_name_Hall '-P 2yn'
_symmetry_space_group_name_H-M 'P 1 21/n 1'
_atom_sites_solution_hydrogens geom
_atom_sites_solution_primary direct
_atom_sites_solution_secondary difmap
_audit_creation_method SHELXL-97
_cell_angle_alpha 90.00
_cell_angle_beta 95.88(3)
_cell_angle_gamma 90.00
_cell_formula_units_Z 4
_cell_length_a 7.5226(15)
_cell_length_b 22.668(5)
_cell_length_c 17.349(4)
_cell_measurement_reflns_used 19806
_cell_measurement_temperature 200(2)
_cell_measurement_theta_max 27.13
_cell_measurement_theta_min 1.48
_cell_volume 2942.8(11)
_computing_cell_refinement 'STOE X-AREA, PLATON (A.L.Spek, 2005)'
_computing_data_collection 'STOE X-AREA'
_computing_data_reduction 'STOE X-RED, PLATON (A.L.Spek, 2005)'
_computing_molecular_graphics 'Diamond 2.1e/3'
_computing_publication_material 'X-STEP32, Microsoft Word'
_computing_structure_refinement 'SHELXL-97 (Sheldrick, 1997)'
_computing_structure_solution 'SHELXS-97 (Sheldrick, 1997)'
_diffrn_ambient_temperature 200(2)
_diffrn_measured_fraction_theta_full 0.998
_diffrn_measured_fraction_theta_max 0.998
_diffrn_radiation_monochromator graphite
_diffrn_radiation_source 'fine-focus sealed tube'
_diffrn_radiation_type MoK\a
_diffrn_radiation_wavelength 0.71073
_diffrn_reflns_av_R_equivalents 0.0891
_diffrn_reflns_av_sigmaI/netI 0.0717
_diffrn_reflns_limit_h_max 9
_diffrn_reflns_limit_h_min -9
_diffrn_reflns_limit_k_max 28
_diffrn_reflns_limit_k_min -28
_diffrn_reflns_limit_l_max 21
_diffrn_reflns_limit_l_min -21
_diffrn_reflns_number 20559
_diffrn_reflns_theta_full 26.75
_diffrn_reflns_theta_max 26.75
_diffrn_reflns_theta_min 1.48
_exptl_absorpt_coefficient_mu 3.369
_exptl_absorpt_correction_T_max 0.7515
_exptl_absorpt_correction_T_min 0.5533
_exptl_absorpt_correction_type integration
_exptl_absorpt_process_details 'STOE X-RED & X-SHAPE'
_exptl_crystal_colour red
_exptl_crystal_density_diffrn 1.868
_exptl_crystal_density_method 'not measured'
_exptl_crystal_description needle
_exptl_crystal_F_000 1644
_exptl_crystal_size_max 0.200
_exptl_crystal_size_mid 0.150
_exptl_crystal_size_min 0.100
_refine_diff_density_max 0.992
_refine_diff_density_min -1.779
_refine_diff_density_rms 0.153
_refine_ls_extinction_method none
_refine_ls_goodness_of_fit_ref 1.040
_refine_ls_hydrogen_treatment constr
_refine_ls_matrix_type full
_refine_ls_number_parameters 381
_refine_ls_number_reflns 6252
_refine_ls_number_restraints 0
_refine_ls_restrained_S_all 1.040
_refine_ls_R_factor_all 0.0838
_refine_ls_R_factor_gt 0.0582
_refine_ls_shift/su_max 0.000
_refine_ls_shift/su_mean 0.000
_refine_ls_structure_factor_coef Fsqd
_refine_ls_weighting_details 'calc w=1/[\s^2^(Fo^2^)+(0.0645P)^2^+7.7292P] where P=(Fo^2^+2Fc^2^)/3'
_refine_ls_weighting_scheme calc
_refine_ls_wR_factor_gt 0.1315
_refine_ls_wR_factor_ref 0.1424
_reflns_number_gt 4665
_reflns_number_total 6252
_reflns_threshold_expression >2sigma(I)
_cod_data_source_file C0CC04881J.TXT
_cod_data_source_block 4
_cod_original_cell_volume 2942.9(10)
_cod_original_sg_symbol_H-M P21/n
_cod_database_code 7105981

loop_
_symmetry_equiv_pos_as_xyz
'x, y, z'
'-x+1/2, y+1/2, -z+1/2'
'-x, -y, -z'
'x-1/2, -y-1/2, z-1/2'

loop_
_atom_site_label
_atom_site_type_symbol
_atom_site_fract_x
_atom_site_fract_y
_atom_site_fract_z
_atom_site_U_iso_or_equiv
_atom_site_adp_type
_atom_site_occupancy
_atom_site_symmetry_multiplicity
_atom_site_calc_flag
_atom_site_refinement_flags
_atom_site_disorder_assembly
_atom_site_disorder_group
C1 C -0.1323(12) 0.3592(3) -0.0498(5) 0.0428(18) Uani 1 1 d . A .
C2 C -0.0984(11) 0.2993(3) -0.0299(5) 0.0426(18) Uani 1 1 d . . .
H2 H -0.1211 0.2859 0.0200 0.051 Uiso 1 1 calc R . .
C3 C -0.0334(11) 0.2598(4) -0.0809(5) 0.0431(18) Uani 1 1 d . . .
C4 C -0.0007(12) 0.2789(4) -0.1561(5) 0.049(2) Uani 1 1 d . . .
H4 H 0.0410 0.2523 -0.1925 0.059 Uiso 1 1 calc R . .
C5 C -0.0316(13) 0.3373(4) -0.1743(5) 0.051(2) Uani 1 1 d . . .
H5 H -0.0066 0.3507 -0.2240 0.061 Uiso 1 1 calc R . .
C6 C -0.0969(11) 0.3778(4) -0.1245(5) 0.0432(18) Uani 1 1 d . . .
C7 C -0.1218(12) 0.4373(4) -0.1497(5) 0.0461(19) Uani 1 1 d . A .
H7 H -0.0998 0.4463 -0.2014 0.055 Uiso 1 1 calc R . .
C8A C -0.157(2) 0.5422(7) -0.1349(9) 0.031(3) Uiso 0.50 1 d P A 1
H8A1 H -0.0310 0.5500 -0.1439 0.037 Uiso 0.50 1 calc PR A 1
H8A2 H -0.2310 0.5468 -0.1851 0.037 Uiso 0.50 1 calc PR A 1
C9A C -0.207(3) 0.5816(9) -0.0857(11) 0.055(4) Uiso 0.50 1 d P A 1
H9A1 H -0.3028 0.6063 -0.1125 0.066 Uiso 0.50 1 calc PR A 1
H9A2 H -0.1046 0.6077 -0.0695 0.066 Uiso 0.50 1 calc PR A 1
C8B C -0.218(3) 0.5377(8) -0.1492(11) 0.043(4) Uiso 0.50 1 d P A 2
H8B1 H -0.3028 0.5306 -0.1956 0.051 Uiso 0.50 1 calc PR A 2
H8B2 H -0.1082 0.5560 -0.1659 0.051 Uiso 0.50 1 calc PR A 2
C9B C -0.301(2) 0.5778(7) -0.0924(8) 0.035(3) Uiso 0.50 1 d P A 2
H9B1 H -0.2465 0.6176 -0.0937 0.043 Uiso 0.50 1 calc PR A 2
H9B2 H -0.4304 0.5817 -0.1084 0.043 Uiso 0.50 1 calc PR A 2
C10 C -0.3262(12) 0.5896(3) 0.0389(5) 0.0467(19) Uani 1 1 d . A .
H10 H -0.3465 0.6299 0.0260 0.056 Uiso 1 1 calc R . .
C11 C -0.3224(10) 0.5122(3) 0.1410(5) 0.0369(16) Uani 1 1 d . A .
C12 C -0.3548(11) 0.5712(3) 0.1156(5) 0.0421(17) Uani 1 1 d . . .
C13 C -0.4109(12) 0.6143(3) 0.1670(5) 0.0440(19) Uani 1 1 d . . .
H13 H -0.4310 0.6537 0.1495 0.053 Uiso 1 1 calc R . .
C14 C -0.4366(12) 0.5998(4) 0.2418(5) 0.0469(19) Uani 1 1 d . . .
H14 H -0.4761 0.6289 0.2756 0.056 Uiso 1 1 calc R . .
C15 C -0.4043(11) 0.5420(3) 0.2681(5) 0.0411(17) Uani 1 1 d . . .
C16 C -0.3513(10) 0.4994(3) 0.2185(5) 0.0408(17) Uani 1 1 d . . .
H16 H -0.3335 0.4602 0.2370 0.049 Uiso 1 1 calc R . .
C17 C 0.0007(11) 0.1981(3) -0.0578(5) 0.0409(17) Uani 1 1 d . . .
C18 C -0.4344(11) 0.5259(3) 0.3507(5) 0.0411(17) Uani 1 1 d . . .
C19 C 0.6151(14) 0.1553(5) 0.1048(7) 0.073(3) Uani 1 1 d . . .
H19A H 0.5995 0.1271 0.1464 0.109 Uiso 1 1 calc R . .
H19B H 0.6738 0.1910 0.1269 0.109 Uiso 1 1 calc R . .
H19C H 0.6891 0.1375 0.0677 0.109 Uiso 1 1 calc R . .
C20 C 0.481(2) 0.2130(7) -0.0224(11) 0.117(6) Uani 1 1 d . . .
H20A H 0.5834 0.1922 -0.0399 0.175 Uiso 1 1 calc R . .
H20B H 0.5166 0.2529 -0.0057 0.175 Uiso 1 1 calc R . .
H20C H 0.3849 0.2153 -0.0651 0.175 Uiso 1 1 calc R . .
C21 C -0.109(3) -0.2699(11) -0.1884(13) 0.166(9) Uani 1 1 d . . .
H21A H -0.0691 -0.2945 -0.1435 0.249 Uiso 1 1 calc R . .
H21B H -0.2229 -0.2852 -0.2132 0.249 Uiso 1 1 calc R . .
H21C H -0.1257 -0.2292 -0.1714 0.249 Uiso 1 1 calc R . .
C22 C 0.046(2) -0.3480(7) -0.2709(11) 0.127(6) Uani 1 1 d . . .
H22A H 0.1087 -0.3565 -0.3165 0.190 Uiso 1 1 calc R . .
H22B H -0.0780 -0.3616 -0.2803 0.190 Uiso 1 1 calc R . .
H22C H 0.1057 -0.3684 -0.2257 0.190 Uiso 1 1 calc R . .
N1 N -0.2746(10) 0.5551(3) -0.0142(4) 0.0459(16) Uani 1 1 d . . .
N2 N -0.1721(9) 0.4803(3) -0.1074(4) 0.0426(15) Uani 1 1 d . . .
N3 N -0.2967(11) 0.0383(4) -0.0697(5) 0.063(2) Uani 1 1 d . . .
O1 O -0.1892(9) 0.3944(2) 0.0027(3) 0.0500(15) Uani 1 1 d . . .
O2 O -0.2740(8) 0.4701(2) 0.0969(3) 0.0416(12) Uani 1 1 d . . .
O3 O -0.0265(8) 0.1807(2) 0.0095(3) 0.0450(13) Uani 1 1 d . . .
O4 O 0.0648(8) 0.1624(2) -0.1048(3) 0.0459(13) Uani 1 1 d . . .
O5 O -0.4164(7) 0.4729(2) 0.3711(3) 0.0416(12) Uani 1 1 d . . .
O6 O -0.4728(9) 0.5682(2) 0.3935(3) 0.0485(14) Uani 1 1 d . . .
O7 O -0.2552(8) 0.0912(2) -0.0795(4) 0.0522(15) Uani 1 1 d . . .
O8 O -0.1920(7) 0.0056(2) -0.0255(3) 0.0406(12) Uani 1 1 d . . .
O9 O -0.4670(14) 0.0116(5) -0.1118(7) 0.121(4) Uani 1 1 d . . .
O10 O 0.3275(8) 0.1159(3) 0.0247(4) 0.0512(14) Uani 1 1 d . . .
O11 O 0.2254(16) -0.2598(5) -0.2056(6) 0.116(4) Uani 1 1 d . . .
O12 O 0.091(2) -0.1397(7) 0.2581(8) 0.163(5) Uani 1 1 d . . .
O13 O 0.0911(14) 0.1697(5) -0.3967(7) 0.116(4) Uani 1 1 d . . .
S1 S 0.4027(3) 0.17417(12) 0.05658(19) 0.0666(7) Uani 1 1 d . . .
S2 S 0.0489(7) -0.27144(17) -0.2537(2) 0.1072(13) Uani 1 1 d . . .
Ni1 Ni -0.22823(14) 0.47541(4) -0.00592(6) 0.0366(2) Uani 1 1 d . A .
Dy1 Dy 0.04809(5) 0.080680(15) -0.01760(2) 0.03726(12) Uani 1 1 d . . .

loop_
_atom_site_aniso_label
_atom_site_aniso_U_11
_atom_site_aniso_U_22
_atom_site_aniso_U_33
_atom_site_aniso_U_23
_atom_site_aniso_U_13
_atom_site_aniso_U_12
C1 0.059(5) 0.029(4) 0.042(4) 0.003(3) 0.013(4) 0.002(4)
C2 0.055(5) 0.032(4) 0.041(4) 0.003(3) 0.011(4) 0.004(4)
C3 0.050(4) 0.034(4) 0.046(4) -0.003(3) 0.009(3) -0.001(4)
C4 0.067(5) 0.031(4) 0.054(5) -0.004(3) 0.018(4) 0.002(4)
C5 0.075(6) 0.034(4) 0.049(5) 0.004(3) 0.026(4) 0.001(4)
C6 0.055(5) 0.035(4) 0.041(4) 0.006(3) 0.011(4) 0.001(4)
C7 0.062(5) 0.037(4) 0.039(4) 0.006(3) 0.009(4) 0.005(4)
C10 0.067(5) 0.023(4) 0.051(5) 0.004(3) 0.008(4) 0.000(4)
C11 0.039(4) 0.026(3) 0.046(4) 0.000(3) 0.004(3) 0.003(3)
C12 0.051(4) 0.025(4) 0.051(5) 0.002(3) 0.009(4) 0.002(3)
C13 0.069(5) 0.022(3) 0.042(4) 0.004(3) 0.009(4) 0.010(4)
C14 0.060(5) 0.031(4) 0.052(5) -0.005(3) 0.016(4) 0.007(4)
C15 0.054(5) 0.028(4) 0.041(4) 0.002(3) 0.008(3) 0.003(3)
C16 0.048(4) 0.029(4) 0.047(4) 0.004(3) 0.011(3) 0.005(3)
C17 0.045(4) 0.035(4) 0.045(4) -0.001(3) 0.012(3) -0.004(3)
C18 0.044(4) 0.033(4) 0.048(4) -0.003(3) 0.015(3) -0.004(3)
C19 0.063(6) 0.066(7) 0.087(8) -0.010(6) -0.001(6) -0.004(5)
C20 0.095(9) 0.076(9) 0.176(16) 0.046(10) -0.003(10) -0.036(8)
C21 0.164(19) 0.18(2) 0.16(2) 0.021(17) 0.058(16) -0.048(17)
C22 0.136(14) 0.091(11) 0.150(16) -0.008(11) -0.004(12) -0.035(11)
N1 0.065(5) 0.033(3) 0.041(4) 0.001(3) 0.008(3) 0.000(3)
N2 0.052(4) 0.029(3) 0.047(4) 0.007(3) 0.008(3) 0.003(3)
N3 0.061(5) 0.063(5) 0.065(5) 0.001(4) 0.013(4) 0.008(4)
O1 0.083(4) 0.026(3) 0.044(3) 0.005(2) 0.023(3) 0.005(3)
O2 0.059(3) 0.024(2) 0.043(3) 0.003(2) 0.012(2) 0.002(2)
O3 0.061(4) 0.031(3) 0.046(3) 0.003(2) 0.018(3) 0.002(3)
O4 0.066(4) 0.030(3) 0.046(3) -0.001(2) 0.024(3) -0.001(3)
O5 0.054(3) 0.027(3) 0.045(3) 0.001(2) 0.014(2) 0.000(2)
O6 0.080(4) 0.031(3) 0.038(3) 0.001(2) 0.024(3) 0.003(3)
O7 0.056(3) 0.027(3) 0.073(4) 0.012(3) 0.001(3) 0.000(3)
O8 0.041(3) 0.032(3) 0.049(3) 0.012(2) 0.005(2) 0.007(2)
O9 0.103(7) 0.111(8) 0.142(10) 0.005(7) -0.014(7) -0.013(6)
O10 0.048(3) 0.040(3) 0.066(4) 0.000(3) 0.004(3) -0.007(3)
O11 0.154(10) 0.088(7) 0.105(7) -0.022(6) 0.002(7) -0.038(7)
O12 0.202(14) 0.156(13) 0.125(10) -0.030(9) -0.015(9) -0.004(11)
O13 0.110(7) 0.096(7) 0.147(10) -0.034(7) 0.037(7) 0.006(6)
S1 0.0547(14) 0.0498(14) 0.096(2) -0.0209(13) 0.0113(13) -0.0017(11)
S2 0.170(4) 0.069(2) 0.087(2) 0.0091(18) 0.034(3) -0.020(2)
Ni1 0.0477(5) 0.0250(4) 0.0381(5) 0.0041(4) 0.0090(4) 0.0011(4)
Dy1 0.0450(2) 0.02522(17) 0.0430(2) 0.00158(15) 0.01136(13) 0.00054(17)

loop_
_atom_type_symbol
_atom_type_description
_atom_type_scat_dispersion_real
_atom_type_scat_dispersion_imag
_atom_type_scat_source
C C 0.0033 0.0016 'International Tables Vol C Tables 4.2.6.8 and 6.1.1.4'
H H 0.0000 0.0000 'International Tables Vol C Tables 4.2.6.8 and 6.1.1.4'
N N 0.0061 0.0033 'International Tables Vol C Tables 4.2.6.8 and 6.1.1.4'
O O 0.0106 0.0060 'International Tables Vol C Tables 4.2.6.8 and 6.1.1.4'
S S 0.1246 0.1234 'International Tables Vol C Tables 4.2.6.8 and 6.1.1.4'
Ni Ni 0.3393 1.1124 'International Tables Vol C Tables 4.2.6.8 and 6.1.1.4'
Dy Dy -0.1892 4.4098 'International Tables Vol C Tables 4.2.6.8 and 6.1.1.4'

loop_
_geom_angle_atom_site_label_1
_geom_angle_atom_site_label_2
_geom_angle_atom_site_label_3
_geom_angle
_geom_angle_site_symmetry_1
_geom_angle_site_symmetry_3
_geom_angle_publ_flag
O1 C1 C6 124.0(7) . . ?
O1 C1 C2 118.5(7) . . ?
C6 C1 C2 117.5(7) . . ?
C3 C2 C1 122.1(7) . . ?
C2 C3 C4 119.7(7) . . ?
C2 C3 C17 120.3(7) . . ?
C4 C3 C17 120.0(7) . . ?
C5 C4 C3 117.7(8) . . ?
C4 C5 C6 123.8(8) . . ?
C5 C6 C1 119.2(7) . . ?
C5 C6 C7 118.6(7) . . ?
C1 C6 C7 122.2(7) . . ?
N2 C7 C6 125.0(8) . . ?
C9A C8A N2 113.2(14) . . ?
C8A C9A N1 113.8(16) . . ?
N2 C8B C9B 106.9(13) . . ?
N1 C9B C8B 111.6(12) . . ?
N1 C10 C12 124.7(7) . . ?
O2 C11 C16 119.3(7) . . ?
O2 C11 C12 124.0(7) . . ?
C16 C11 C12 116.7(7) . . ?
C13 C12 C11 120.4(7) . . ?
C13 C12 C10 117.8(7) . . ?
C11 C12 C10 121.7(7) . . ?
C14 C13 C12 120.8(7) . . ?
C13 C14 C15 119.7(7) . . ?
C16 C15 C14 120.2(7) . . ?
C16 C15 C18 120.1(7) . . ?
C14 C15 C18 119.7(7) . . ?
C15 C16 C11 122.3(7) . . ?
O3 C17 O4 119.8(7) . . ?
O3 C17 C3 120.4(7) . . ?
O4 C17 C3 119.7(7) . . ?
O3 C17 Dy1 59.9(4) . . ?
O4 C17 Dy1 60.2(4) . . ?
C3 C17 Dy1 177.2(6) . . ?
O5 C18 O6 125.7(8) . . ?
O5 C18 C15 118.4(7) . . ?
O6 C18 C15 115.9(7) . . ?
C10 N1 C9B 115.4(9) . . ?
C10 N1 C9A 119.5(10) . . ?
C9B N1 C9A 27.6(8) . . ?
C10 N1 Ni1 127.1(6) . . ?
C9B N1 Ni1 115.5(8) . . ?
C9A N1 Ni1 112.2(9) . . ?
C7 N2 C8A 119.2(8) . . ?
C7 N2 C8B 116.0(9) . . ?
C8A N2 C8B 19.5(8) . . ?
C7 N2 Ni1 126.9(6) . . ?
C8A N2 Ni1 113.1(7) . . ?
C8B N2 Ni1 116.4(8) . . ?
O7 N3 O8 119.3(8) . . ?
O7 N3 O9 121.4(8) . . ?
O8 N3 O9 119.3(8) . . ?
O7 N3 Dy1 59.1(4) . . ?
O8 N3 Dy1 61.1(4) . . ?
O9 N3 Dy1 168.9(7) . . ?
C1 O1 Ni1 127.0(5) . . ?
C11 O2 Ni1 127.5(5) . . ?
C17 O3 Dy1 92.9(5) . . ?
C17 O4 Dy1 92.3(4) . . ?
C18 O5 Dy1 135.9(5) . 4_566 ?
C18 O6 Dy1 137.5(5) . 2_455 ?
N3 O7 Dy1 94.7(5) . . ?
N3 O8 Dy1 157.0(6) . 3 ?
N3 O8 Dy1 92.1(5) . . ?
Dy1 O8 Dy1 104.3(2) 3 . ?
S1 O10 Dy1 135.5(4) . . ?
O10 S1 C20 106.9(6) . . ?
O10 S1 C19 104.2(5) . . ?
C20 S1 C19 97.5(7) . . ?
O11 S2 C21 105.0(9) . . ?
O11 S2 C22 105.0(8) . . ?
C21 S2 C22 97.7(10) . . ?
N1 Ni1 O2 95.0(3) . . ?
N1 Ni1 N2 85.8(3) . . ?
O2 Ni1 N2 177.5(3) . . ?
N1 Ni1 O1 178.1(3) . . ?
O2 Ni1 O1 84.3(2) . . ?
N2 Ni1 O1 94.9(3) . . ?
O10 Dy1 O6 92.8(2) . 2_445 ?
O10 Dy1 O5 105.6(2) . 4_665 ?
O6 Dy1 O5 140.82(18) 2_445 4_665 ?
O10 Dy1 O8 79.0(2) . 3 ?
O6 Dy1 O8 75.3(2) 2_445 3 ?
O5 Dy1 O8 74.8(2) 4_665 3 ?
O10 Dy1 O3 80.4(2) . . ?
O6 Dy1 O3 81.25(18) 2_445 . ?
O5 Dy1 O3 135.13(18) 4_665 . ?
O8 Dy1 O3 147.7(2) 3 . ?
O10 Dy1 O4 80.1(2) . . ?
O6 Dy1 O4 135.92(18) 2_445 . ?
O5 Dy1 O4 82.06(18) 4_665 . ?
O8 Dy1 O4 143.08(19) 3 . ?
O3 Dy1 O4 54.68(17) . . ?
O10 Dy1 O7 153.3(2) . . ?
O6 Dy1 O7 96.7(2) 2_445 . ?
O5 Dy1 O7 82.3(2) 4_665 . ?
O8 Dy1 O7 127.59(19) 3 . ?
O3 Dy1 O7 76.5(2) . . ?
O4 Dy1 O7 75.7(2) . . ?
O10 Dy1 O8 153.53(19) . . ?
O6 Dy1 O8 73.7(2) 2_445 . ?
O5 Dy1 O8 74.88(19) 4_665 . ?
O8 Dy1 O8 75.7(2) 3 . ?
O3 Dy1 O8 118.53(18) . . ?
O4 Dy1 O8 125.44(19) . . ?
O7 Dy1 O8 52.86(17) . . ?
O10 Dy1 C17 80.6(2) . . ?
O6 Dy1 C17 108.5(2) 2_445 . ?
O5 Dy1 C17 108.5(2) 4_665 . ?
O8 Dy1 C17 159.4(2) 3 . ?
O3 Dy1 C17 27.3(2) . . ?
O4 Dy1 C17 27.5(2) . . ?
O7 Dy1 C17 72.8(2) . . ?
O8 Dy1 C17 125.0(2) . . ?
O10 Dy1 N3 179.5(2) . . ?
O6 Dy1 N3 87.2(2) 2_445 . ?
O5 Dy1 N3 74.7(2) 4_665 . ?
O8 Dy1 N3 101.5(2) 3 . ?
O3 Dy1 N3 99.1(2) . . ?
O4 Dy1 N3 99.6(2) . . ?
O7 Dy1 N3 26.2(2) . . ?
O8 Dy1 N3 26.9(2) . . ?
C17 Dy1 N3 99.0(2) . . ?
O10 Dy1 Dy1 117.85(15) . 3 ?
O6 Dy1 Dy1 70.16(13) 2_445 3 ?
O5 Dy1 Dy1 70.66(13) 4_665 3 ?
O8 Dy1 Dy1 39.25(13) 3 3 ?
O3 Dy1 Dy1 146.09(13) . 3 ?
O4 Dy1 Dy1 150.29(14) . 3 ?
O7 Dy1 Dy1 88.83(13) . 3 ?
O8 Dy1 Dy1 36.42(11) . 3 ?
C17 Dy1 Dy1 161.39(17) . 3 ?
N3 Dy1 Dy1 62.59(18) . 3 ?

loop_
_geom_bond_atom_site_label_1
_geom_bond_atom_site_label_2
_geom_bond_distance
_geom_bond_site_symmetry_2
_geom_bond_publ_flag
C1 O1 1.315(9) . ?
C1 C6 1.414(11) . ?
C1 C2 1.416(11) . ?
C2 C3 1.383(11) . ?
C3 C4 1.420(12) . ?
C3 C17 1.471(11) . ?
C4 C5 1.374(11) . ?
C5 C6 1.385(11) . ?
C6 C7 1.426(11) . ?
C7 N2 1.299(11) . ?
C8A C9A 1.32(2) . ?
C8A N2 1.492(17) . ?
C9A N1 1.51(2) . ?
C8B N2 1.512(19) . ?
C8B C9B 1.52(2) . ?
C9B N1 1.445(16) . ?
C10 N1 1.299(11) . ?
C10 C12 1.431(12) . ?
C11 O2 1.299(9) . ?
C11 C16 1.415(11) . ?
C11 C12 1.421(10) . ?
C12 C13 1.418(11) . ?
C13 C14 1.371(12) . ?
C14 C15 1.402(11) . ?
C15 C16 1.379(11) . ?
C15 C18 1.517(11) . ?
C17 O3 1.268(9) . ?
C17 O4 1.278(9) . ?
C17 Dy1 2.766(8) . ?
C18 O5 1.255(9) . ?
C18 O6 1.265(9) . ?
C19 S1 1.778(11) . ?
C20 S1 1.778(15) . ?
C21 S2 1.725(19) . ?
C22 S2 1.761(16) . ?
N1 Ni1 1.842(7) . ?
N2 Ni1 1.855(7) . ?
N3 O7 1.254(10) . ?
N3 O8 1.278(10) . ?
N3 O9 1.533(13) . ?
N3 Dy1 2.826(9) . ?
O1 Ni1 1.864(5) . ?
O2 Ni1 1.855(5) . ?
O3 Dy1 2.395(5) . ?
O4 Dy1 2.403(5) . ?
O5 Dy1 2.319(5) 4_566 ?
O6 Dy1 2.299(5) 2_455 ?
O7 Dy1 2.432(6) . ?
O8 Dy1 2.323(5) 3 ?
O8 Dy1 2.475(5) . ?
O10 S1 1.519(6) . ?
O10 Dy1 2.298(6) . ?
O11 S2 1.518(11) . ?
Dy1 O6 2.299(5) 2_445 ?
Dy1 O5 2.319(5) 4_665 ?
Dy1 O8 2.323(5) 3 ?
Dy1 Dy1 3.7902(10) 3 ?
